data_4345832
loop_
_publ_author_name
'Roy, Suman K.'
'Sengupta, Debabrata'
'Rath, Santi Prasad'
'Saha, Tanushri'
'Samanta, Subhas'
'Goswami, Sreebrata'

_publ_section_title
;
 Role of Mediator and Effects of Temperature on ortho-C-N Bond Fusion
 Reactions of Aniline Using Ruthenium Templates: Isolation and
 Characterization of New Ruthenium Complexes of the in-Situ-Generated
 Ligands.
;
_journal_issue 9
_journal_name_full 'Inorganic chemistry'
_journal_page_first 4966
_journal_page_last 4977
_journal_paper_doi 10.1021/acs.inorgchem.6b03163
_journal_volume 56
_journal_year 2017
_chemical_formula_moiety 'C27 H23 Cl3 N5 Ru, F6 P, C H2 Cl2'
_chemical_formula_sum 'C28 H25 Cl5 F6 N5 P Ru'
_chemical_formula_weight 854.82
_chemical_name_systematic
;
 ?
;
_space_group_crystal_system orthorhombic
_space_group_IT_number 33
_space_group_name_Hall 'P 2c -2n'
_space_group_name_H-M_alt 'P n a 21'
_symmetry_space_group_name_Hall 'P 2c -2n'
_symmetry_space_group_name_H-M 'P n a 21'
_atom_sites_solution_hydrogens geom
_audit_creation_method SHELXL-2013
_cell_angle_alpha 90
_cell_angle_beta 90
_cell_angle_gamma 90
_cell_formula_units_Z 4
_cell_length_a 22.765(6)
_cell_length_b 19.288(6)
_cell_length_c 7.634(2)
_cell_measurement_reflns_used 5786
_cell_measurement_temperature 293(2)
_cell_measurement_theta_max 24.9
_cell_measurement_theta_min 1.4
_cell_volume 3352.0(16)
_computing_structure_refinement 'SHELXL-2013 (Sheldrick, 2013)'
_diffrn_ambient_temperature 293(2)
_diffrn_measured_fraction_theta_full 0.966
_diffrn_measured_fraction_theta_max 0.997
_diffrn_measurement_device_type 'CCD area detector'
_diffrn_radiation_type MoK\a
_diffrn_radiation_wavelength 0.71073
_diffrn_reflns_av_R_equivalents 0.0384
_diffrn_reflns_av_unetI/netI 0.0330
_diffrn_reflns_Laue_measured_fraction_full 0.966
_diffrn_reflns_Laue_measured_fraction_max 0.997
_diffrn_reflns_limit_h_max 26
_diffrn_reflns_limit_h_min -25
_diffrn_reflns_limit_k_max 22
_diffrn_reflns_limit_k_min -22
_diffrn_reflns_limit_l_max 8
_diffrn_reflns_limit_l_min -8
_diffrn_reflns_number 25829
_diffrn_reflns_point_group_measured_fraction_full 0.965
_diffrn_reflns_point_group_measured_fraction_max 0.998
_diffrn_reflns_theta_full 25.242
_diffrn_reflns_theta_max 24.920
_diffrn_reflns_theta_min 1.384
_exptl_absorpt_coefficient_mu 0.977
_exptl_absorpt_correction_T_max 0.912
_exptl_absorpt_correction_T_min 0.815
_exptl_absorpt_correction_type empirical
_exptl_absorpt_process_details SADABS
_exptl_crystal_colour red
_exptl_crystal_density_diffrn 1.694
_exptl_crystal_description plate
_exptl_crystal_F_000 1704
_exptl_crystal_size_max 0.16
_exptl_crystal_size_mid 0.12
_exptl_crystal_size_min 0.08
_refine_diff_density_max 0.695
_refine_diff_density_min -0.591
_refine_diff_density_rms 0.073
_refine_ls_abs_structure_details
;
 Refined as a perfect inversion twin.
;
_refine_ls_extinction_method none
_refine_ls_goodness_of_fit_ref 0.952
_refine_ls_hydrogen_treatment constr
_refine_ls_matrix_type full
_refine_ls_number_parameters 415
_refine_ls_number_reflns 5786
_refine_ls_number_restraints 1
_refine_ls_restrained_S_all 0.952
_refine_ls_R_factor_all 0.0465
_refine_ls_R_factor_gt 0.0397
_refine_ls_shift/su_max 0.001
_refine_ls_shift/su_mean 0.000
_refine_ls_structure_factor_coef Fsqd
_refine_ls_weighting_details 'w=1/[\s^2^(Fo^2^)+(0.1000P)^2^+0.4460P] where P=(Fo^2^+2Fc^2^)/3'
_refine_ls_weighting_scheme calc
_refine_ls_wR_factor_gt 0.1170
_refine_ls_wR_factor_ref 0.1250
_reflns_Friedel_coverage 0.848
_reflns_Friedel_fraction_full 0.965
_reflns_Friedel_fraction_max 0.998
_reflns_number_gt 5098
_reflns_number_total 5786
_reflns_threshold_expression 'I > 2\s(I)'
_cod_data_source_file ic6b03163_si_002.cif
_cod_data_source_block 1-Cl
_cod_depositor_comments
;
The following automatic conversions were performed:

'_exptl_absorpt_correction_type' value 'EMPIRICAL' changed to
'empirical' according to
/home/data/users/saulius/crontab/automatic-downloads/current/ACS/lib/dictionaries/cif_core.dic
dictionary named 'cif_core.dic' version 2.4.2 from 2011-04-26.

Automatic conversion script
Id: cif_fix_values 4973 2017-02-22 13:04:09Z antanas 
;
_cod_original_cell_volume 3352.1(16)
_cod_database_code 4345832
_shelx_space_group_comment
;
The symmetry employed for this shelxl refinement is uniquely defined
by the following loop, which should always be used as a source of
symmetry information in preference to the above space-group names.
They are only intended as comments.
;
_shelxl_version_number 2013-4

loop_
_space_group_symop_operation_xyz
'x, y, z'
'-x, -y, z+1/2'
'x+1/2, -y+1/2, z'
'-x+1/2, y+1/2, z+1/2'

loop_
_atom_site_label
_atom_site_type_symbol
_atom_site_fract_x
_atom_site_fract_y
_atom_site_fract_z
_atom_site_U_iso_or_equiv
_atom_site_adp_type
_atom_site_occupancy
_atom_site_site_symmetry_order
_atom_site_calc_flag
_atom_site_refinement_flags_posn
_atom_site_refinement_flags_adp
Ru1 Ru 0.94564(2) 0.11891(2) 0.24618(9) 0.03026(18) Uani 1 1 d . .
Cl1 Cl 0.96941(8) -0.00417(8) 0.2683(3) 0.0434(4) Uani 1 1 d . .
P1 P 0.23286(13) 0.66180(12) 0.2477(6) 0.0801(7) Uani 1 1 d . .
N3 N 0.8568(3) 0.1152(3) 0.2954(7) 0.0355(14) Uani 1 1 d . .
C11 C 0.8313(3) 0.1790(4) 0.2937(9) 0.0423(17) Uani 1 1 d . .
C15 C 0.8223(3) 0.0610(4) 0.3225(10) 0.0472(18) Uani 1 1 d . .
H15 H 0.8392 0.0171 0.3241 0.057 Uiso 1 1 calc R U
C13 C 0.7383(4) 0.1314(6) 0.3520(17) 0.082(4) Uani 1 1 d . .
H13 H 0.6984 0.1367 0.3746 0.098 Uiso 1 1 calc R U
C14 C 0.7621(4) 0.0663(5) 0.3486(14) 0.066(3) Uani 1 1 d . .
H14 H 0.7388 0.0271 0.3632 0.079 Uiso 1 1 calc R U
C12 C 0.7719(4) 0.1884(5) 0.3231(12) 0.062(2) Uani 1 1 d . .
H12 H 0.7554 0.2325 0.3229 0.074 Uiso 1 1 calc R U
C10 C 0.8714(3) 0.2381(3) 0.2563(13) 0.0426(14) Uani 1 1 d . .
C6 C 0.9714(3) 0.2627(4) 0.2001(9) 0.0422(17) Uani 1 1 d . .
C5 C 1.0284(3) 0.2290(4) 0.1763(9) 0.0410(16) Uani 1 1 d . .
N4 N 0.9356(3) 0.1065(4) -0.0311(9) 0.0371(15) Uani 1 1 d . .
H4A H 0.9444 0.1504 -0.0873 0.044 Uiso 1 1 calc R U
H4B H 0.9643 0.0730 -0.0717 0.044 Uiso 1 1 calc R U
C21 C 0.8357(4) 0.1310(4) -0.1394(11) 0.0457(18) Uani 1 1 d . .
H21 H 0.8448 0.1780 -0.1449 0.055 Uiso 1 1 calc R U
C16 C 0.8780(3) 0.0842(4) -0.0868(9) 0.0376(15) Uani 1 1 d . .
C18 C 0.8088(4) -0.0083(4) -0.1271(11) 0.051(2) Uani 1 1 d . .
H18 H 0.7993 -0.0551 -0.1225 0.061 Uiso 1 1 calc R U
C20 C 0.7801(4) 0.1088(5) -0.1838(12) 0.057(2) Uani 1 1 d . .
H20 H 0.7514 0.1403 -0.2178 0.068 Uiso 1 1 calc R U
C19 C 0.7681(4) 0.0387(5) -0.1765(12) 0.058(2) Uani 1 1 d . .
C17 C 0.8646(3) 0.0137(4) -0.0835(11) 0.0457(17) Uani 1 1 d . .
H17 H 0.8932 -0.0184 -0.0520 0.055 Uiso 1 1 calc R U
N2 N 0.9273(2) 0.2164(2) 0.2327(9) 0.0344(11) Uani 1 1 d . .
C8 C 0.9023(4) 0.3537(4) 0.2201(17) 0.073(3) Uani 1 1 d . .
H8 H 0.8938 0.4009 0.2205 0.088 Uiso 1 1 calc R U
C9 C 0.8583(4) 0.3075(4) 0.2486(17) 0.065(2) Uani 1 1 d . .
H9 H 0.8199 0.3227 0.2628 0.078 Uiso 1 1 calc R U
N1 N 1.0277(3) 0.1581(3) 0.1873(7) 0.0371(13) Uani 1 1 d . .
C4 C 1.0802(4) 0.2641(5) 0.1418(12) 0.063(2) Uani 1 1 d . .
H4 H 1.0810 0.3123 0.1419 0.076 Uiso 1 1 calc R U
C1 C 1.0776(4) 0.1232(4) 0.1552(12) 0.051(2) Uani 1 1 d . .
H1 H 1.0772 0.0750 0.1592 0.061 Uiso 1 1 calc R U
C23 C 0.9900(3) 0.1806(4) 0.5917(9) 0.0396(16) Uani 1 1 d . .
C28 C 1.0494(3) 0.1779(5) 0.6073(12) 0.054(2) Uani 1 1 d . .
H28 H 1.0690 0.1367 0.5828 0.065 Uiso 1 1 calc R U
N5 N 0.9590(3) 0.1221(3) 0.5248(9) 0.0402(16) Uani 1 1 d . .
H5A H 0.9208 0.1204 0.5811 0.048 Uiso 1 1 calc R U
H5B H 0.9801 0.0806 0.5588 0.048 Uiso 1 1 calc R U
C24 C 0.9596(5) 0.2391(5) 0.6375(11) 0.058(2) Uani 1 1 d . .
H24 H 0.9188 0.2404 0.6338 0.070 Uiso 1 1 calc R U
F3 F 0.2944(4) 0.6248(5) 0.2683(19) 0.152(4) Uani 1 1 d . .
F2 F 0.2192(7) 0.6169(9) 0.094(2) 0.240(10) Uani 1 1 d . .
F5 F 0.1784(5) 0.7022(6) 0.214(2) 0.233(8) Uani 1 1 d . .
F4 F 0.2059(9) 0.6082(8) 0.355(3) 0.260(11) Uani 1 1 d . .
F1 F 0.2433(6) 0.7059(8) 0.409(2) 0.202(7) Uani 1 1 d . .
F6 F 0.2688(8) 0.7096(12) 0.150(5) 0.41(2) Uani 1 1 d . .
C2 C 1.1293(4) 0.1570(6) 0.1166(13) 0.067(3) Uani 1 1 d . .
H2 H 1.1635 0.1318 0.0969 0.081 Uiso 1 1 calc R U
C3 C 1.1302(4) 0.2269(6) 0.1076(13) 0.071(3) Uani 1 1 d . .
H3 H 1.1648 0.2499 0.0782 0.085 Uiso 1 1 calc R U
C7 C 0.9596(4) 0.3321(4) 0.1902(13) 0.063(3) Uani 1 1 d . .
H7 H 0.9891 0.3639 0.1644 0.075 Uiso 1 1 calc R U
Cl3 Cl 1.0919(3) 0.36655(19) 0.7626(7) 0.171(3) Uani 1 1 d . .
Cl5 Cl 0.09600(19) 0.4607(3) 0.3631(7) 0.1440(18) Uani 1 1 d . .
Cl4 Cl 0.0428(2) 0.5134(3) 0.0526(9) 0.1488(18) Uani 1 1 d . .
C25 C 0.9928(7) 0.2980(4) 0.6909(13) 0.087(4) Uani 1 1 d . .
H25 H 0.9740 0.3395 0.7179 0.104 Uiso 1 1 calc R U
C27 C 1.0808(6) 0.2349(6) 0.6587(13) 0.084(3) Uani 1 1 d . .
H27 H 1.1216 0.2331 0.6633 0.101 Uiso 1 1 calc R U
C26 C 1.0528(7) 0.2932(6) 0.7021(15) 0.091(4) Uani 1 1 d . .
Cl2 Cl 0.69838(10) 0.00987(15) -0.2341(6) 0.0892(8) Uani 1 1 d . .
C29 C 0.1023(9) 0.5103(11) 0.178(3) 0.147(7) Uani 1 1 d . .
H29A H 0.1124 0.5572 0.2125 0.177 Uiso 1 1 calc R U
H29B H 0.1346 0.4924 0.1085 0.177 Uiso 1 1 calc R U

loop_
_atom_site_aniso_label
_atom_site_aniso_U_11
_atom_site_aniso_U_22
_atom_site_aniso_U_33
_atom_site_aniso_U_23
_atom_site_aniso_U_13
_atom_site_aniso_U_12
Ru1 0.0328(3) 0.0310(3) 0.0270(3) 0.0004(3) 0.0014(3) 0.00201(17)
Cl1 0.0549(9) 0.0356(7) 0.0398(10) 0.0000(8) -0.0048(9) 0.0093(6)
P1 0.0934(17) 0.0560(12) 0.0910(18) -0.0045(18) -0.033(2) 0.0036(12)
N3 0.036(3) 0.040(3) 0.030(4) -0.005(2) 0.004(2) -0.001(2)
C11 0.039(4) 0.051(4) 0.037(4) -0.010(3) 0.000(3) 0.009(3)
C15 0.043(4) 0.055(5) 0.043(4) 0.006(3) 0.007(3) 0.002(4)
C13 0.036(5) 0.113(9) 0.097(9) -0.027(7) 0.010(5) -0.003(5)
C14 0.046(5) 0.078(6) 0.074(6) -0.013(5) 0.012(4) -0.019(5)
C12 0.038(4) 0.075(6) 0.072(6) -0.016(5) 0.004(4) 0.013(4)
C10 0.046(3) 0.043(3) 0.039(4) -0.002(4) -0.001(4) 0.010(3)
C6 0.049(4) 0.040(4) 0.038(4) -0.001(3) 0.000(3) -0.003(3)
C5 0.046(4) 0.046(4) 0.032(3) 0.006(3) 0.001(3) -0.009(3)
N4 0.043(4) 0.039(3) 0.029(4) 0.002(3) 0.002(3) 0.002(3)
C21 0.051(5) 0.041(4) 0.045(5) 0.003(3) -0.003(4) 0.006(3)
C16 0.042(4) 0.043(4) 0.027(3) -0.003(3) 0.003(3) 0.004(3)
C18 0.053(5) 0.046(4) 0.054(5) 0.002(4) -0.007(4) -0.014(4)
C20 0.057(5) 0.056(5) 0.057(5) 0.000(4) -0.010(4) 0.013(4)
C19 0.044(4) 0.075(6) 0.054(5) 0.002(4) -0.007(4) -0.010(4)
C17 0.051(5) 0.040(4) 0.046(4) -0.002(3) 0.000(3) 0.008(3)
N2 0.040(3) 0.035(2) 0.028(3) 0.001(3) -0.004(3) 0.002(2)
C8 0.082(6) 0.036(4) 0.102(9) 0.006(5) 0.001(7) 0.014(4)
C9 0.067(5) 0.050(4) 0.080(6) -0.012(6) -0.013(7) 0.021(4)
N1 0.036(3) 0.045(3) 0.030(3) 0.004(2) 0.001(2) -0.001(3)
C4 0.057(5) 0.064(6) 0.068(6) 0.006(5) -0.003(5) -0.016(5)
C1 0.039(4) 0.065(5) 0.049(5) 0.001(4) 0.003(4) 0.011(4)
C23 0.053(4) 0.040(4) 0.026(3) 0.004(3) -0.001(3) 0.003(3)
C28 0.057(5) 0.059(5) 0.046(5) 0.001(4) -0.006(4) -0.003(4)
N5 0.055(4) 0.040(4) 0.026(4) 0.000(2) 0.000(3) -0.003(3)
C24 0.088(6) 0.051(5) 0.036(4) -0.004(4) -0.008(4) 0.016(4)
F3 0.128(7) 0.180(9) 0.148(9) -0.017(7) -0.050(8) 0.044(6)
F2 0.207(13) 0.315(19) 0.198(14) -0.183(14) -0.115(12) 0.128(13)
F5 0.187(9) 0.204(10) 0.308(17) -0.129(12) -0.161(12) 0.131(9)
F4 0.27(2) 0.157(11) 0.35(3) 0.076(14) 0.037(17) -0.078(11)
F1 0.181(11) 0.232(14) 0.193(13) -0.111(11) -0.077(11) 0.035(10)
F6 0.185(14) 0.33(2) 0.70(6) 0.36(3) 0.12(2) 0.017(15)
C2 0.040(5) 0.091(8) 0.071(6) 0.007(5) 0.011(4) 0.001(5)
C3 0.044(5) 0.099(8) 0.070(6) 0.002(5) 0.015(4) -0.026(5)
C7 0.075(6) 0.037(4) 0.075(7) 0.004(4) 0.005(5) -0.002(4)
Cl3 0.299(7) 0.0860(19) 0.130(3) 0.029(3) -0.103(5) -0.102(3)
Cl5 0.101(3) 0.185(5) 0.147(4) 0.031(4) -0.007(3) 0.017(3)
Cl4 0.164(4) 0.136(4) 0.147(4) 0.015(3) -0.033(3) 0.003(3)
C25 0.170(13) 0.034(4) 0.056(6) -0.011(4) -0.021(7) 0.010(6)
C27 0.106(9) 0.086(8) 0.060(6) 0.015(6) -0.016(6) -0.034(7)
C26 0.146(12) 0.062(7) 0.065(9) 0.009(5) -0.041(7) -0.035(7)
Cl2 0.0566(12) 0.1048(18) 0.106(2) 0.004(2) -0.0205(18) -0.0210(12)
C29 0.144(15) 0.166(16) 0.132(15) 0.033(12) -0.017(12) -0.039(13)

loop_
_atom_type_symbol
_atom_type_description
_atom_type_scat_dispersion_real
_atom_type_scat_dispersion_imag
_atom_type_scat_source
C C 0.0033 0.0016 'International Tables Vol C Tables 4.2.6.8 and 6.1.1.4'
H H 0.0000 0.0000 'International Tables Vol C Tables 4.2.6.8 and 6.1.1.4'
N N 0.0061 0.0033 'International Tables Vol C Tables 4.2.6.8 and 6.1.1.4'
Cl Cl 0.1484 0.1585 'International Tables Vol C Tables 4.2.6.8 and 6.1.1.4'
Ru Ru -1.2594 0.8363 'International Tables Vol C Tables 4.2.6.8 and 6.1.1.4'
O O 0.0106 0.0060 'International Tables Vol C Tables 4.2.6.8 and 6.1.1.4'
P P 0.1023 0.0942 'International Tables Vol C Tables 4.2.6.8 and 6.1.1.4'
F F 0.0171 0.0103 'International Tables Vol C Tables 4.2.6.8 and 6.1.1.4'

loop_
_geom_angle_atom_site_label_1
_geom_angle_atom_site_label_2
_geom_angle_atom_site_label_3
_geom_angle
N2 Ru1 N1 80.0(2)
N2 Ru1 N3 80.3(2)
N1 Ru1 N3 160.3(2)
N2 Ru1 N4 91.9(3)
N1 Ru1 N4 85.5(2)
N3 Ru1 N4 94.1(2)
N2 Ru1 N5 93.2(3)
N1 Ru1 N5 94.4(3)
N3 Ru1 N5 87.7(3)
N4 Ru1 N5 174.9(2)
N2 Ru1 Cl1 179.0(2)
N1 Ru1 Cl1 99.84(16)
N3 Ru1 Cl1 99.89(15)
N4 Ru1 Cl1 89.06(19)
N5 Ru1 Cl1 85.89(17)
F6 P1 F4 170.4(11)
F6 P1 F5 92.7(10)
F4 P1 F5 96.8(12)
F6 P1 F2 94.7(17)
F4 P1 F2 86.6(11)
F5 P1 F2 89.6(7)
F6 P1 F1 88.5(15)
F4 P1 F1 90.5(13)
F5 P1 F1 88.8(7)
F2 P1 F1 176.5(10)
F6 P1 F3 80.6(8)
F4 P1 F3 89.9(9)
F5 P1 F3 173.3(10)
F2 P1 F3 90.1(6)
F1 P1 F3 91.9(7)
C15 N3 C11 117.6(6)
C15 N3 Ru1 129.6(5)
C11 N3 Ru1 112.7(4)
N3 C11 C12 122.2(7)
N3 C11 C10 115.7(6)
C12 C11 C10 122.1(7)
N3 C15 C14 123.3(8)
C12 C13 C14 121.1(9)
C15 C14 C13 117.6(9)
C13 C12 C11 118.1(9)
N2 C10 C9 120.1(7)
N2 C10 C11 111.4(5)
C9 C10 C11 128.5(7)
C7 C6 N2 120.5(7)
C7 C6 C5 127.0(7)
N2 C6 C5 112.5(6)
N1 C5 C4 120.6(8)
N1 C5 C6 115.3(6)
C4 C5 C6 124.1(7)
C16 N4 Ru1 114.9(5)
C20 C21 C16 120.6(7)
C17 C16 C21 119.5(7)
C17 C16 N4 118.9(6)
C21 C16 N4 121.6(7)
C19 C18 C17 119.6(7)
C19 C20 C21 118.4(8)
C18 C19 C20 122.3(8)
C18 C19 Cl2 118.9(7)
C20 C19 Cl2 118.9(7)
C18 C17 C16 119.7(7)
C10 N2 C6 120.8(6)
C10 N2 Ru1 119.9(4)
C6 N2 Ru1 119.3(5)
C9 C8 C7 121.5(7)
C10 C9 C8 119.2(7)
C1 N1 C5 118.7(6)
C1 N1 Ru1 128.4(5)
C5 N1 Ru1 112.9(5)
C5 C4 C3 119.2(9)
N1 C1 C2 121.6(8)
C28 C23 C24 120.8(8)
C28 C23 N5 119.6(7)
C24 C23 N5 119.6(7)
C23 C28 C27 120.9(10)
C23 N5 Ru1 116.6(5)
C23 C24 C25 117.6(10)
C3 C2 C1 119.8(8)
C2 C3 C4 120.0(8)
C6 C7 C8 117.9(8)
C26 C25 C24 119.5(10)
C26 C27 C28 119.9(12)
C27 C26 C25 121.2(10)
C27 C26 Cl3 120.6(11)
C25 C26 Cl3 118.2(10)
Cl4 C29 Cl5 115.4(11)

loop_
_geom_bond_atom_site_label_1
_geom_bond_atom_site_label_2
_geom_bond_distance
Ru1 N2 1.928(5)
Ru1 N1 2.065(6)
Ru1 N3 2.059(6)
Ru1 N4 2.142(7)
Ru1 N5 2.149(7)
Ru1 Cl1 2.4409(16)
P1 F6 1.441(14)
P1 F4 1.453(15)
P1 F5 1.487(8)
P1 F2 1.492(10)
P1 F1 1.518(12)
P1 F3 1.580(9)
N3 C15 1.324(9)
N3 C11 1.359(9)
C11 C12 1.384(11)
C11 C10 1.489(10)
C15 C14 1.389(12)
C13 C12 1.357(15)
C13 C14 1.367(14)
C10 N2 1.353(9)
C10 C9 1.371(10)
C6 C7 1.368(11)
C6 N2 1.366(9)
C6 C5 1.462(11)
C5 N1 1.368(9)
C5 C4 1.385(12)
N4 C16 1.445(9)
C21 C20 1.378(13)
C21 C16 1.380(10)
C16 C17 1.393(10)
C18 C19 1.348(12)
C18 C17 1.380(11)
C20 C19 1.382(12)
C19 Cl2 1.739(8)
C8 C9 1.358(13)
C8 C7 1.389(13)
N1 C1 1.343(10)
C4 C3 1.371(14)
C1 C2 1.379(13)
C23 C28 1.360(11)
C23 C24 1.369(12)
C23 N5 1.425(10)
C28 C27 1.369(14)
C24 C25 1.425(15)
C2 C3 1.351(14)
Cl3 C26 1.734(11)
Cl5 C29 1.712(18)
Cl4 C29 1.661(19)
C25 C26 1.372(18)
C27 C26 1.334(18)
